data_7124452
loop_
_publ_author_name
'Fang, Zeguo'
'Gillatt, Roscoe'
'Slawin, Alexandra'
'Cordes, David Bradford'
'Carpenter-Warren, Cameron L.'
'O'Hagan, David'

_publ_section_title
;
 Unexpected a,a&#x2019;-difluoroethers from Ag(I)F and N-bromosuccinimide
 reactions of dibenzo[a,e]cyclooctatetraene
;
_journal_name_full 'Chemical Communications'
_journal_paper_doi 10.1039/C9CC06426E
_journal_year 2019
_chemical_formula_moiety 'C16 H12 F4'
_chemical_formula_sum 'C16 H12 F4'
_chemical_formula_weight 280.26
_space_group_crystal_system monoclinic
_space_group_IT_number 14
_space_group_name_Hall '-P 2ybc'
_space_group_name_H-M_alt 'P 1 21/c 1'
_atom_sites_solution_hydrogens geom
_atom_sites_solution_primary direct
_atom_sites_solution_secondary difmap
_audit_creation_date 2019-08-16
_audit_creation_method 'by CrystalStructure 4.3'
_audit_update_record
;
2019-08-16 deposited with the CCDC.	2019-11-04 downloaded from the CCDC.
;
_cell_angle_alpha 90.0000
_cell_angle_beta 110.433(4)
_cell_angle_gamma 90.0000
_cell_formula_units_Z 4
_cell_length_a 12.7703(4)
_cell_length_b 7.4822(2)
_cell_length_c 13.8047(5)
_cell_measurement_reflns_used 6355
_cell_measurement_temperature 125
_cell_measurement_theta_max 74.45
_cell_measurement_theta_min 6.84
_cell_volume 1236.05(8)
_computing_cell_refinement 'CrysAlisPro 1.171.39.8d (Rigaku OD, 2015)'
_computing_data_collection 'CrysAlisPro 1.171.39.8d (Rigaku OD, 2015)'
_computing_data_reduction 'CrysAlisPro 1.171.39.8d (Rigaku OD, 2015)'
_computing_molecular_graphics 'CrystalStructure 4.3'
_computing_publication_material 'CrystalStructure 4.3 (Rigaku, 2018)'
_computing_structure_refinement 'SHELXL Version 2018/3 (Sheldrick, 2008)'
_computing_structure_solution 'SHELXT Version 2018/2 (Sheldrick, 2014)'
_diffrn_ambient_temperature 125
_diffrn_detector 'hybrid photon counting detector'
_diffrn_detector_area_resol_mean 5.811
_diffrn_measured_fraction_theta_full 0.997
_diffrn_measured_fraction_theta_max 0.983
_diffrn_measurement_device 'AFC11: Eulerian 3 circle'
_diffrn_measurement_device_type 'Rigaku XtaLAB P200K'
_diffrn_measurement_method '\w scans'
_diffrn_measurement_specimen_support Loop
_diffrn_radiation_monochromator 'Rigaku Osmic Confocal Optical System'
_diffrn_radiation_probe x-ray
_diffrn_radiation_type 'Cu K\a'
_diffrn_radiation_wavelength 1.54184
_diffrn_reflns_av_R_equivalents 0.0391
_diffrn_reflns_av_unetI/netI 0.0286
_diffrn_reflns_Laue_measured_fraction_full 0.997
_diffrn_reflns_Laue_measured_fraction_max 0.983
_diffrn_reflns_limit_h_max 16
_diffrn_reflns_limit_h_min -15
_diffrn_reflns_limit_k_max 9
_diffrn_reflns_limit_k_min -9
_diffrn_reflns_limit_l_max 17
_diffrn_reflns_limit_l_min -15
_diffrn_reflns_number 13407
_diffrn_reflns_point_group_measured_fraction_full 0.997
_diffrn_reflns_point_group_measured_fraction_max 0.983
_diffrn_reflns_theta_full 67.684
_diffrn_reflns_theta_max 75.587
_diffrn_reflns_theta_min 3.694
_diffrn_source 'Rotating Anode'
_diffrn_source_type 'Rigaku MM-007HF'
_diffrn_standards_number 0
_exptl_absorpt_coefficient_mu 1.113
_exptl_absorpt_correction_T_max 0.967
_exptl_absorpt_correction_T_min 0.631
_exptl_absorpt_correction_type multi-scan
_exptl_absorpt_process_details
;
CrysAlisPro 1.171.39.8d (Rigaku Oxford Diffraction, 2015)
Empirical absorption correction using spherical harmonics,
 implemented in SCALE3 ABSPACK scaling algorithm.
;
_exptl_crystal_colour colourless
_exptl_crystal_density_diffrn 1.506
_exptl_crystal_density_method 'not measured'
_exptl_crystal_description plate
_exptl_crystal_F_000 576.00
_exptl_crystal_recrystallization_method 'Re-crystallisation from solvent: dichloromethane/diethyl ether'
_exptl_crystal_size_max 0.120
_exptl_crystal_size_mid 0.100
_exptl_crystal_size_min 0.030
_refine_diff_density_max 0.54
_refine_diff_density_min -0.32
_refine_ls_extinction_method none
_refine_ls_goodness_of_fit_ref 1.031
_refine_ls_hydrogen_treatment constr
_refine_ls_number_parameters 181
_refine_ls_number_reflns 2524
_refine_ls_number_restraints 0
_refine_ls_R_factor_all 0.0672
_refine_ls_R_factor_gt 0.0625
_refine_ls_shift/su_max 0.000
_refine_ls_structure_factor_coef Fsqd
_refine_ls_weighting_details 'w = 1/[\s^2^(Fo^2^)+(0.1131P)^2^+0.6636P] where P=(Fo^2^+2Fc^2^)/3'
_refine_ls_weighting_scheme calc
_refine_ls_wR_factor_gt 0.1818
_refine_ls_wR_factor_ref 0.1869
_reflns_Friedel_coverage 0.000
_reflns_number_gt 2191
_reflns_number_total 2524
_reflns_threshold_expression F^2^>2.0\s(F^2^)
_cod_data_source_file c9cc06426e2.cif
_cod_data_source_block 15
_cod_depositor_comments
;
The following automatic conversions were performed:

data item '_diffrn_radiation_probe' value 'X-ray' was changed to
'x-ray' in accordance with the
/home/data/users/saulius/crontab/automatic-downloads/rss-feeds/RSC/lib/dictionaries/cif_core.dic
dictionary named 'cif_core.dic' version 2.4.2 last updated on
2011-04-26.

Automatic conversion script
Id: cif_fix_values 6909 2019-04-08 15:41:33Z antanas 
;
_cod_original_sg_symbol_H-M P21/c
_cod_database_code 7124452

loop_
_space_group_symop_id
_space_group_symop_operation_xyz
1 +X,+Y,+Z
2 -X,1/2+Y,1/2-Z
3 -X,-Y,-Z
4 +X,-1/2-Y,-1/2+Z

loop_
_atom_site_label
_atom_site_type_symbol
_atom_site_fract_x
_atom_site_fract_y
_atom_site_fract_z
_atom_site_U_iso_or_equiv
_atom_site_adp_type
_atom_site_occupancy
_atom_site_site_symmetry_order
_atom_site_calc_flag
_atom_site_refinement_flags_posn
_atom_site_refinement_flags_adp
F1 F 0.09382(12) 0.0929(2) 0.49169(13) 0.0601(4) Uani 1 1 d . .
F2 F 0.31642(15) -0.0348(2) 0.59360(13) 0.0661(5) Uani 1 1 d . .
F9 F 0.30580(12) 0.4372(2) 0.77923(10) 0.0539(4) Uani 1 1 d . .
F10 F 0.10848(12) 0.6089(2) 0.64317(12) 0.0589(4) Uani 1 1 d . .
C1 C 0.19156(18) 0.1705(3) 0.48451(18) 0.0470(5) Uani 1 1 d . .
H1 H 0.212700 0.099159 0.432898 0.056 Uiso 1 1 calc R U
C2 C 0.2838(2) 0.1444(3) 0.5893(2) 0.0529(6) Uani 1 1 d . .
H2 H 0.252132 0.166723 0.644939 0.063 Uiso 1 1 calc R U
C3 C 0.38247(18) 0.2653(4) 0.60640(17) 0.0487(6) Uani 1 1 d . .
C4 C 0.4752(2) 0.2062(4) 0.5837(2) 0.0606(7) Uani 1 1 d . .
H4 H 0.476078 0.088899 0.557651 0.073 Uiso 1 1 calc R U
C5 C 0.5666(2) 0.3193(5) 0.5994(2) 0.0668(8) Uani 1 1 d . .
H5 H 0.629680 0.278045 0.584438 0.080 Uiso 1 1 calc R U
C6 C 0.5660(2) 0.4889(5) 0.6359(2) 0.0650(8) Uani 1 1 d . .
H6 H 0.628411 0.565170 0.645964 0.078 Uiso 1 1 calc R U
C7 C 0.47455(19) 0.5496(4) 0.65844(18) 0.0539(6) Uani 1 1 d . .
H7 H 0.474072 0.668219 0.682777 0.065 Uiso 1 1 calc R U
C8 C 0.38273(18) 0.4375(3) 0.64559(16) 0.0463(6) Uani 1 1 d . .
C9 C 0.29219(19) 0.5117(3) 0.68085(17) 0.0468(5) Uani 1 1 d . .
H9 H 0.304612 0.643501 0.690320 0.056 Uiso 1 1 calc R U
C10 C 0.17150(19) 0.4832(3) 0.61267(18) 0.0457(5) Uani 1 1 d . .
H10 H 0.147842 0.360566 0.625273 0.055 Uiso 1 1 calc R U
C11 C 0.15222(16) 0.5037(3) 0.49930(16) 0.0405(5) Uani 1 1 d . .
C12 C 0.12261(18) 0.6677(3) 0.45216(19) 0.0471(5) Uani 1 1 d . .
H12 H 0.113419 0.766824 0.491440 0.057 Uiso 1 1 calc R U
C13 C 0.10597(19) 0.6898(3) 0.34757(19) 0.0500(6) Uani 1 1 d . .
H13 H 0.086996 0.803947 0.316154 0.060 Uiso 1 1 calc R U
C14 C 0.11720(19) 0.5450(4) 0.28972(18) 0.0501(6) Uani 1 1 d . .
H14 H 0.104947 0.558695 0.218176 0.060 Uiso 1 1 calc R U
C15 C 0.14630(17) 0.3805(3) 0.33650(17) 0.0449(5) Uani 1 1 d . .
H15 H 0.154013 0.281410 0.296497 0.054 Uiso 1 1 calc R U
C16 C 0.16470(16) 0.3566(3) 0.44170(16) 0.0408(5) Uani 1 1 d . .

loop_
_atom_site_aniso_label
_atom_site_aniso_U_11
_atom_site_aniso_U_22
_atom_site_aniso_U_33
_atom_site_aniso_U_23
_atom_site_aniso_U_13
_atom_site_aniso_U_12
F1 0.0458(8) 0.0548(8) 0.0769(11) 0.0005(7) 0.0178(7) -0.0070(6)
F2 0.0684(10) 0.0546(9) 0.0635(10) 0.0057(7) 0.0084(8) 0.0110(7)
F9 0.0508(8) 0.0736(9) 0.0376(7) -0.0001(6) 0.0160(6) -0.0080(7)
F10 0.0426(8) 0.0802(10) 0.0571(8) -0.0193(7) 0.0213(6) 0.0011(7)
C1 0.0368(11) 0.0531(13) 0.0476(12) -0.0035(10) 0.0103(9) -0.0012(9)
C2 0.0493(13) 0.0533(13) 0.0526(14) 0.0036(10) 0.0135(10) 0.0054(10)
C3 0.0334(10) 0.0675(15) 0.0408(11) 0.0098(10) 0.0072(8) 0.0067(10)
C4 0.0421(13) 0.0850(18) 0.0511(14) 0.0057(13) 0.0120(10) 0.0184(12)
C5 0.0333(12) 0.116(3) 0.0490(14) 0.0139(15) 0.0124(10) 0.0163(14)
C6 0.0306(12) 0.110(2) 0.0488(14) 0.0092(15) 0.0068(10) -0.0069(13)
C7 0.0327(11) 0.0829(18) 0.0397(12) 0.0004(11) 0.0045(9) -0.0098(11)
C8 0.0303(10) 0.0704(15) 0.0332(10) 0.0034(10) 0.0048(8) -0.0002(9)
C9 0.0401(11) 0.0624(13) 0.0362(11) -0.0013(10) 0.0112(9) -0.0052(10)
C10 0.0391(11) 0.0548(12) 0.0451(12) -0.0054(10) 0.0171(9) 0.0005(9)
C11 0.0258(9) 0.0536(12) 0.0397(11) -0.0030(9) 0.0084(8) -0.0018(8)
C12 0.0342(10) 0.0521(12) 0.0506(13) -0.0026(10) 0.0093(9) -0.0003(9)
C13 0.0357(11) 0.0580(13) 0.0510(13) 0.0081(11) 0.0083(9) -0.0003(9)
C14 0.0334(11) 0.0714(15) 0.0412(12) 0.0051(11) 0.0077(9) -0.0043(10)
C15 0.0322(10) 0.0610(13) 0.0385(11) -0.0054(10) 0.0085(8) -0.0009(9)
C16 0.0254(9) 0.0543(12) 0.0394(11) -0.0025(9) 0.0074(7) -0.0024(8)

loop_
_atom_type_symbol
_atom_type_description
_atom_type_scat_dispersion_real
_atom_type_scat_dispersion_imag
_atom_type_scat_source
C C 0.0181 0.0091
;
International Tables for Crystallography
(Vol. C, Tables 4.2.6.8 and 6.1.1.4)
;
H H 0.0000 0.0000
;
International Tables for Crystallography
(Vol. C, Table 6.1.1.4)
;
F F 0.0727 0.0534
;
International Tables for Crystallography
(Vol. C, Tables 4.2.6.8 and 6.1.1.4)
;

loop_
_geom_angle_atom_site_label_1
_geom_angle_atom_site_label_2
_geom_angle_atom_site_label_3
_geom_angle
F1 C1 C16 108.82(17)
F1 C1 C2 106.9(2)
C16 C1 C2 119.0(2)
F1 C1 H1 107.2
C16 C1 H1 107.2
C2 C1 H1 107.2
F2 C2 C3 110.5(2)
F2 C2 C1 106.4(2)
C3 C2 C1 113.6(2)
F2 C2 H2 108.7
C3 C2 H2 108.7
C1 C2 H2 108.7
C8 C3 C4 119.4(2)
C8 C3 C2 120.3(2)
C4 C3 C2 120.3(3)
C5 C4 C3 120.1(3)
C5 C4 H4 120.0
C3 C4 H4 120.0
C6 C5 C4 120.5(2)
C6 C5 H5 119.7
C4 C5 H5 119.7
C5 C6 C7 120.0(3)
C5 C6 H6 120.0
C7 C6 H6 120.0
C6 C7 C8 120.6(3)
C6 C7 H7 119.7
C8 C7 H7 119.7
C3 C8 C7 119.3(2)
C3 C8 C9 124.5(2)
C7 C8 C9 116.1(2)
F9 C9 C8 108.18(19)
F9 C9 C10 107.27(18)
C8 C9 C10 118.42(19)
F9 C9 H9 107.5
C8 C9 H9 107.5
C10 C9 H9 107.5
F10 C10 C11 110.06(19)
F10 C10 C9 106.65(18)
C11 C10 C9 113.16(18)
F10 C10 H10 109.0
C11 C10 H10 109.0
C9 C10 H10 109.0
C12 C11 C16 119.9(2)
C12 C11 C10 120.0(2)
C16 C11 C10 120.1(2)
C11 C12 C13 120.8(2)
C11 C12 H12 119.6
C13 C12 H12 119.6
C14 C13 C12 119.7(2)
C14 C13 H13 120.1
C12 C13 H13 120.1
C15 C14 C13 119.6(2)
C15 C14 H14 120.2
C13 C14 H14 120.2
C14 C15 C16 121.3(2)
C14 C15 H15 119.3
C16 C15 H15 119.3
C11 C16 C15 118.6(2)
C11 C16 C1 124.1(2)
C15 C16 C1 117.3(2)

loop_
_geom_bond_atom_site_label_1
_geom_bond_atom_site_label_2
_geom_bond_distance
F1 C1 1.411(3)
F2 C2 1.399(3)
F9 C9 1.421(3)
F10 C10 1.395(3)
C1 C16 1.505(3)
C1 C2 1.526(3)
C1 H1 1.0000
C2 C3 1.501(4)
C2 H2 1.0000
C3 C8 1.397(4)
C3 C4 1.399(3)
C4 C5 1.396(4)
C4 H4 0.9500
C5 C6 1.366(5)
C5 H5 0.9500
C6 C7 1.386(4)
C6 H6 0.9500
C7 C8 1.402(3)
C7 H7 0.9500
C8 C9 1.508(3)
C9 C10 1.515(3)
C9 H9 1.0000
C10 C11 1.505(3)
C10 H10 1.0000
C11 C12 1.378(3)
C11 C16 1.399(3)
C12 C13 1.394(3)
C12 H12 0.9500
C13 C14 1.383(4)
C13 H13 0.9500
C14 C15 1.379(4)
C14 H14 0.9500
C15 C16 1.399(3)
C15 H15 0.9500

loop_
_geom_torsion_atom_site_label_1
_geom_torsion_atom_site_label_2
_geom_torsion_atom_site_label_3
_geom_torsion_atom_site_label_4
_geom_torsion
F1 C1 C2 F2 76.0(2)
C16 C1 C2 F2 -160.4(2)
F1 C1 C2 C3 -162.2(2)
C16 C1 C2 C3 -38.6(3)
F2 C2 C3 C8 -154.6(2)
C1 C2 C3 C8 85.9(3)
F2 C2 C3 C4 25.1(3)
C1 C2 C3 C4 -94.4(3)
C8 C3 C4 C5 -0.6(4)
C2 C3 C4 C5 179.7(2)
C3 C4 C5 C6 -0.6(4)
C4 C5 C6 C7 0.4(4)
C5 C6 C7 C8 1.0(4)
C4 C3 C8 C7 1.9(3)
C2 C3 C8 C7 -178.4(2)
C4 C3 C8 C9 -175.0(2)
C2 C3 C8 C9 4.7(3)
C6 C7 C8 C3 -2.2(3)
C6 C7 C8 C9 175.0(2)
C3 C8 C9 F9 76.3(3)
C7 C8 C9 F9 -100.7(2)
C3 C8 C9 C10 -45.9(3)
C7 C8 C9 C10 137.1(2)
F9 C9 C10 F10 76.2(2)
C8 C9 C10 F10 -161.1(2)
F9 C9 C10 C11 -162.63(19)
C8 C9 C10 C11 -40.0(3)
F10 C10 C11 C12 27.5(3)
C9 C10 C11 C12 -91.7(2)
F10 C10 C11 C16 -152.67(19)
C9 C10 C11 C16 88.1(3)
C16 C11 C12 C13 -0.7(3)
C10 C11 C12 C13 179.08(19)
C11 C12 C13 C14 1.2(3)
C12 C13 C14 C15 -0.9(3)
C13 C14 C15 C16 0.1(3)
C12 C11 C16 C15 -0.1(3)
C10 C11 C16 C15 -179.91(18)
C12 C11 C16 C1 -177.08(19)
C10 C11 C16 C1 3.1(3)
C14 C15 C16 C11 0.4(3)
C14 C15 C16 C1 177.60(19)
F1 C1 C16 C11 77.0(2)
C2 C1 C16 C11 -45.6(3)
F1 C1 C16 C15 -100.0(2)
C2 C1 C16 C15 137.4(2)
